data_2001568
loop_
_publ_author_name
'Begley, M. J.'
'Hubberstey, P.'
'Spittle, P. H.'
'Walton, P. H.'

_publ_section_title
;Structure of
 tetrakis(\m-acetato-5\k<i>O</i>:\k<i>O</i>')-bis(2-cyano-\k<i>N</i>-guanidine)dicopper(II)
;
_journal_issue 6
_journal_name_full 'Acta Crystallographica Section C'
_journal_page_first 1047
_journal_page_last 1049
_journal_paper_doi 10.1107/S0108270192005122
_journal_volume 49
_journal_year 1993
_chemical_formula_moiety 'C12 H20 Cu2 N8 O8'
_chemical_formula_sum 'C12 H20 Cu2 N8 O8'
_chemical_formula_weight 531.19
_space_group_IT_number 14
_space_group_name_Hall '-P 2yn'
_space_group_name_H-M_alt 'P 1 21/n 1'
_symmetry_cell_setting monoclinic
_symmetry_space_group_name_H-M 'P 1 21/n 1'
_cell_angle_alpha 90
_cell_angle_beta 110.08(5)
_cell_angle_gamma 90
_cell_formula_units_Z 2
_cell_length_a 8.416(2)
_cell_length_b 15.423(5)
_cell_length_c 8.679(3)
_cell_volume 1058.1(7)
_diffrn_radiation_type Mo
_diffrn_radiation_wavelength 0.71073
_exptl_absorpt_coefficient_mu 2.146
_exptl_crystal_density_diffrn 1.67
_exptl_crystal_density_meas 1.65
_exptl_crystal_F_000 540
_cod_data_source_file al0493.cif
_cod_data_source_block al0493_structure_1_of_1
_cod_original_cell_volume 1058.06
_cod_original_sg_symbol_H-M 'P 21/n'
_cod_database_code 2001568

loop_
_space_group_symop_id
_space_group_symop_operation_xyz
1 x,y,z
2 -x+1/2,y+1/2,-z+1/2
3 -x,-y,-z
4 x+1/2,-y+1/2,z+1/2

loop_
_atom_site_label
_atom_site_fract_x
_atom_site_fract_y
_atom_site_fract_z
_atom_site_U_iso_or_equiv
Cu(1) .46269(2) .05410(2) .09897(4) .0282
C(1) .3447(4) .2168(2) .2314(3) .0359
C(2) .2639(4) .3409(2) .0892(4) .0384
N(1) .3896(4) .1462(2) .2459(3) .0400
N(2) .2924(5) .2964(2) .2272(4) .0510
N(3) .2840(5) .3085(2) -.0435(5) .0466
N(4) .2175(4) .4233(2) .0899(4) .0545
O(1) .5849(3) -.02760(10) .2752(3) .0414
O(2) .2600(3) .12120(10) -.1062(3) .0417
O(3) .2600(3) -.0184(2) .0461(3) .0422
O(4) .6844(3) .10660(10) .1312(3) .0411
C(3) .6487(4) -.0969(2) .2452(4) .0357
C(4) .7431(6) -.1520(3) .3901(5) .0614
C(5) .2191(4) -.0771(2) -.0594(4) .0353
C(6) .0449(4) -.1144(3) -.1049(5) .0500
H(1) .305(6) .255(3) -.051(6) ?
H(2) .263(5) .335(3) -.133(6) ?
H(3) .181(5) .446(3) .006(6) ?
H(4) .207(5) .444(3) .197(5) ?
H(5) .6714 -.1680 .4505 ?
H(6) .7835 -.2044 .3561 ?
H(7) .8370 -.1190 .4590 ?
H(8) .7370 -.1279 .4889 ?
H(9) .6977 -.2099 .3786 ?
H(10) .8580 -.1560 .3960 ?
H(11) -.0171 -.1007 -.2170 ?
H(12) .0495 -.1754 -.0926 ?
H(13) -.0120 -.0900 -.0400 ?
H(14) .0294 -.1406 -.0130 ?
H(15) .0284 -.1565 -.1898 ?
H(16) -.0380 -.0700 -.1460 ?

loop_
_geom_bond_atom_site_label_1
_geom_bond_atom_site_label_2
_geom_bond_distance
Cu(1) N(1) 2.136(3)
Cu(1) O(1) 1.976(2)
Cu(1) O(3) 1.958(2)
N(1) C(1) 1.146(4)
C(1) N(2) 1.300(4)
N(2) C(2) 1.328(4)
C(2) N(3) 1.318(4)
C(2) N(4) 1.331(5)
N(3) H(1) .85
N(3) H(2) .84
N(4) H(3) .77
N(4) H(4) 1.01
O(1) C(3) 1.264(4)
O(2) C(3) 1.242(4)
C(3) C(4) 1.499(5)
O(3) C(5) 1.249(4)
O(4) C(5) 1.266(4)
C(5) C(6) 1.496(4)
